data_7030028
loop_
_publ_author_name
'Aidoudi, Farida H.'
'Downie, Lewis J.'
'Morris, Russell E.'
'A de Vries, Mark'
'Lightfoot, Philip'

_publ_section_title
;
 A hybrid vanadium fluoride with structurally isolated S = 1 kagome
 layers.
;
_journal_issue 17
_journal_name_full 'Dalton transactions (Cambridge, England : 2003)'
_journal_page_first 6304
_journal_page_last 6307
_journal_paper_doi 10.1039/c4dt00452c
_journal_volume 43
_journal_year 2014
_chemical_formula_moiety 'F4 V, H4 N'
_chemical_formula_sum 'F4 H4 N V'
_chemical_formula_weight 144.98
_chemical_name_systematic
; 
 ? 
;
_space_group_IT_number 138
_symmetry_cell_setting tetragonal
_symmetry_space_group_name_Hall '-P 4ac 2ac'
_symmetry_space_group_name_H-M 'P 42/n c m :2'
_atom_sites_solution_hydrogens geom
_atom_sites_solution_primary direct
_atom_sites_solution_secondary difmap
_audit_creation_method SHELXL-97
_cell_angle_alpha 90.00
_cell_angle_beta 90.00
_cell_angle_gamma 90.00
_cell_formula_units_Z 20
_cell_length_a 12.270(4)
_cell_length_b 12.270(4)
_cell_length_c 12.723(4)
_cell_measurement_reflns_used 1819
_cell_measurement_temperature 173(2)
_cell_measurement_theta_max 69.5
_cell_measurement_theta_min 41.0
_cell_volume 1915.5(11)
_computing_cell_refinement 'CrystalClear-SM Expert 2.1 b6 (Rigaku, 2011)'
_computing_data_collection 'CrystalClear-SM Expert 2.1 b6 (Rigaku, 2011)'
_computing_data_reduction 'CrystalClear-SM Expert 2.1 b6 (Rigaku, 2011)'
_computing_molecular_graphics 'Bruker SHELXTL'
_computing_publication_material 'Bruker SHELXTL'
_computing_structure_refinement 'SHELXL-97 (Sheldrick, 1997)'
_computing_structure_solution 'SHELXS-97 (Sheldrick, 1997)'
_diffrn_ambient_temperature 173(2)
_diffrn_measured_fraction_theta_full 0.997
_diffrn_measured_fraction_theta_max 0.997
_diffrn_measurement_device_type Confocal
_diffrn_measurement_method 'profile data from \f-scans'
_diffrn_radiation_monochromator graphite
_diffrn_radiation_source 'Rotating Anode'
_diffrn_radiation_type CuK\a
_diffrn_radiation_wavelength 1.54184
_diffrn_reflns_av_R_equivalents 0.0422
_diffrn_reflns_av_sigmaI/netI 0.0148
_diffrn_reflns_limit_h_max 13
_diffrn_reflns_limit_h_min -14
_diffrn_reflns_limit_k_max 11
_diffrn_reflns_limit_k_min -14
_diffrn_reflns_limit_l_max 15
_diffrn_reflns_limit_l_min -15
_diffrn_reflns_number 18807
_diffrn_reflns_theta_full 68.08
_diffrn_reflns_theta_max 68.08
_diffrn_reflns_theta_min 5.10
_exptl_absorpt_coefficient_mu 21.580
_exptl_absorpt_correction_T_max 1.000
_exptl_absorpt_correction_T_min 0.831
_exptl_absorpt_correction_type multi-scan
_exptl_absorpt_process_details 'Jacobson, R. (1998) Private communication'
_exptl_crystal_colour Brown
_exptl_crystal_density_diffrn 2.514
_exptl_crystal_density_method 'not measured'
_exptl_crystal_description Prism
_exptl_crystal_F_000 1400
_exptl_crystal_size_max 0.03
_exptl_crystal_size_mid 0.03
_exptl_crystal_size_min 0.03
_refine_diff_density_max 0.346
_refine_diff_density_min -0.519
_refine_diff_density_rms 0.066
_refine_ls_extinction_method none
_refine_ls_goodness_of_fit_ref 1.195
_refine_ls_hydrogen_treatment mixed
_refine_ls_matrix_type full
_refine_ls_number_parameters 103
_refine_ls_number_reflns 937
_refine_ls_number_restraints 0
_refine_ls_restrained_S_all 1.195
_refine_ls_R_factor_all 0.0195
_refine_ls_R_factor_gt 0.0194
_refine_ls_shift/su_max 0.000
_refine_ls_shift/su_mean 0.000
_refine_ls_structure_factor_coef Fsqd
_refine_ls_weighting_details 'calc w=1/[\s^2^(Fo^2^)+(0.0276P)^2^+0.7753P] where P=(Fo^2^+2Fc^2^)/3'
_refine_ls_weighting_scheme calc
_refine_ls_wR_factor_gt 0.0508
_refine_ls_wR_factor_ref 0.0509
_reflns_number_gt 931
_reflns_number_total 937
_reflns_threshold_expression >2sigma(I)
_cod_data_source_file c4dt00452c2.cif
_cod_data_source_block TTB-VF
_cod_depositor_comments
;
The following automatic conversions were performed:

'_symmetry_cell_setting' value 'TETRAGONAL' changed to 'tetragonal'
according to
/usr/data/users/saulius/crontab/automatic-downloads/current/RSC/lib/dictionaries/cif_core.dic
dictionary named 'cif_core.dic' version 2.4.2 from
2011-04-26.

'_exptl_absorpt_correction_type' value 'Multi-scan'
changed to 'multi-scan' according to
/usr/data/users/saulius/crontab/automatic-downloads/current/RSC/lib/dictionaries/cif_core.dic
dictionary named 'cif_core.dic' version 2.4.2 from 2011-04-26.

Automatic conversion script
Id: cif_fix_values 2281 2013-09-26 08:29:07Z andrius 
;
_cod_original_cell_volume 1915.5(14)
_cod_original_sg_symbol_H-M 'P 42/n c m'
_cod_database_code 7030028

loop_
_symmetry_equiv_pos_as_xyz
'x, y, z'
'-y+1/2, x, z+1/2'
'-x+1/2, -y+1/2, z'
'y, -x+1/2, z+1/2'
'-x+1/2, y, z+1/2'
'y, x, z'
'x, -y+1/2, z+1/2'
'-y+1/2, -x+1/2, z'
'-x, -y, -z'
'y-1/2, -x, -z-1/2'
'x-1/2, y-1/2, -z'
'-y, x-1/2, -z-1/2'
'x-1/2, -y, -z-1/2'
'-y, -x, -z'
'-x, y-1/2, -z-1/2'
'y-1/2, x-1/2, -z'

loop_
_atom_site_label
_atom_site_type_symbol
_atom_site_fract_x
_atom_site_fract_y
_atom_site_fract_z
_atom_site_U_iso_or_equiv
_atom_site_adp_type
_atom_site_occupancy
_atom_site_symmetry_multiplicity
_atom_site_calc_flag
_atom_site_refinement_flags
V1 V 0.2500 0.2500 0.25612(3) 0.00892(15) Uani 1 4 d S
V2 V 0.17251(2) -0.04415(2) 0.242797(19) 0.00989(12) Uani 1 1 d .
F4 F 0.13271(8) -0.04683(7) 0.38329(7) 0.0230(2) Uani 1 1 d .
F2 F 0.2500 0.2500 0.11033(15) 0.0399(6) Uani 1 4 d S
F1 F 0.2500 0.2500 0.40362(14) 0.0305(5) Uani 1 4 d S
F6 F 0.11074(7) -0.18633(7) 0.21941(7) 0.0190(2) Uani 1 1 d .
F7 F 0.03164(7) 0.03164(7) 0.20594(10) 0.0164(3) Uani 1 2 d S
F5 F 0.20720(8) -0.04165(6) 0.09664(7) 0.0200(2) Uani 1 1 d .
F3 F 0.25105(9) 0.09248(8) 0.25848(7) 0.0254(2) Uani 1 1 d .
N1 N 0.7500 0.2500 0.5000 0.0206(6) Uani 1 4 d S
N2 N 0.09118(12) 0.09118(12) 0.55351(17) 0.0190(4) Uani 1 2 d S
N3 N 0.09630(13) 0.09630(13) -0.03821(17) 0.0217(4) Uani 1 2 d S
H34 H 0.1433(18) 0.1433(18) -0.054(2) 0.024(7) Uiso 1 2 d S
H31 H 0.1277(19) 0.0461(16) -0.004(2) 0.040(6) Uiso 1 1 d .
H11 H 0.7486(16) 0.1893(18) 0.4609(19) 0.042(6) Uiso 1 1 d .
H21 H 0.138(2) 0.138(2) 0.569(3) 0.036(8) Uiso 1 2 d S
H32 H 0.0676(18) 0.0676(18) -0.092(3) 0.032(8) Uiso 1 2 d S
H23 H 0.082(3) 0.082(3) 0.492(4) 0.075(14) Uiso 1 2 d S
H22 H 0.032(2) 0.109(2) 0.569(3) 0.081(12) Uiso 1 1 d .

loop_
_atom_site_aniso_label
_atom_site_aniso_U_11
_atom_site_aniso_U_22
_atom_site_aniso_U_33
_atom_site_aniso_U_23
_atom_site_aniso_U_13
_atom_site_aniso_U_12
V1 0.00838(19) 0.00838(19) 0.0100(2) 0.000 0.000 -0.00082(19)
V2 0.00805(17) 0.00746(17) 0.01416(18) -0.00069(8) 0.00062(8) -0.00002(8)
F4 0.0218(5) 0.0299(5) 0.0173(5) -0.0029(3) 0.0018(4) 0.0058(4)
F2 0.0540(9) 0.0540(9) 0.0117(9) 0.000 0.000 0.0353(12)
F1 0.0399(7) 0.0399(7) 0.0118(8) 0.000 0.000 0.0212(9)
F6 0.0181(5) 0.0113(4) 0.0277(5) 0.0000(3) 0.0004(4) -0.0036(3)
F7 0.0123(4) 0.0123(4) 0.0246(7) -0.0016(3) -0.0016(3) 0.0028(4)
F5 0.0227(5) 0.0193(5) 0.0178(4) 0.0023(3) 0.0044(4) 0.0027(3)
F3 0.0163(5) 0.0098(5) 0.0502(6) -0.0027(4) -0.0042(4) -0.0010(4)
N1 0.0205(9) 0.0205(9) 0.0209(14) 0.000 0.000 -0.0036(10)
N2 0.0184(6) 0.0184(6) 0.0201(10) -0.0037(6) -0.0037(6) 0.0001(8)
N3 0.0231(7) 0.0231(7) 0.0191(10) 0.0028(6) 0.0028(6) -0.0021(9)

loop_
_atom_type_symbol
_atom_type_description
_atom_type_scat_dispersion_real
_atom_type_scat_dispersion_imag
_atom_type_scat_source
H H 0.0000 0.0000 'International Tables Vol C Tables 4.2.6.8 and 6.1.1.4'
F F 0.0727 0.0534 'International Tables Vol C Tables 4.2.6.8 and 6.1.1.4'
N N 0.0311 0.0180 'International Tables Vol C Tables 4.2.6.8 and 6.1.1.4'
V V 0.0687 2.1097 'International Tables Vol C Tables 4.2.6.8 and 6.1.1.4'

loop_
_geom_angle_atom_site_label_1
_geom_angle_atom_site_label_2
_geom_angle_atom_site_label_3
_geom_angle
_geom_angle_site_symmetry_1
_geom_angle_site_symmetry_3
F2 V1 F1 180.0 . .
F2 V1 F3 90.89(3) . 3
F1 V1 F3 89.11(3) . 3
F2 V1 F3 90.89(3) . .
F1 V1 F3 89.11(3) . .
F3 V1 F3 178.22(6) 3 .
F2 V1 F3 90.89(3) . 8
F1 V1 F3 89.11(3) . 8
F3 V1 F3 90.75(6) 3 8
F3 V1 F3 89.23(6) . 8
F2 V1 F3 90.89(3) . 6
F1 V1 F3 89.11(3) . 6
F3 V1 F3 89.23(6) 3 6
F3 V1 F3 90.75(6) . 6
F3 V1 F3 178.22(6) 8 6
F4 V2 F5 177.61(4) . .
F4 V2 F6 91.68(4) . .
F5 V2 F6 87.23(4) . .
F4 V2 F3 92.69(4) . .
F5 V2 F3 88.60(4) . .
F6 V2 F3 172.97(4) . .
F4 V2 F6 89.37(4) . 10_656
F5 V2 F6 92.77(4) . 10_656
F6 V2 F6 90.46(5) . 10_656
F3 V2 F6 84.09(4) . 10_656
F4 V2 F7 90.38(5) . .
F5 V2 F7 87.55(5) . .
F6 V2 F7 92.55(4) . .
F3 V2 F7 92.92(4) . .
F6 V2 F7 176.98(4) 10_656 .
V2 F6 V2 156.94(6) . 12_556
V2 F7 V2 137.35(6) 6 .
V1 F3 V2 149.03(6) . .
H21 N2 H23 115(4) . .
H21 N2 H22 113(2) . .
H23 N2 H22 99(3) . .
H34 N3 H31 108.2(17) . .
H34 N3 H32 112(3) . .
H31 N3 H32 107.5(19) . .

loop_
_geom_bond_atom_site_label_1
_geom_bond_atom_site_label_2
_geom_bond_distance
_geom_bond_site_symmetry_2
V1 F2 1.855(2) .
V1 F1 1.8767(19) .
V1 F3 1.9330(11) 3
V1 F3 1.9330(11) .
V1 F3 1.9330(11) 8
V1 F3 1.9331(11) 6
V2 F4 1.8533(11) .
V2 F5 1.9079(11) .
V2 F6 1.9252(11) .
V2 F3 1.9440(12) .
V2 F6 1.9745(11) 10_656
V2 F7 2.0180(8) .
F6 V2 1.9746(11) 12_556
F7 V2 2.0179(8) 6
N1 H11 0.90(2) .
N2 H21 0.84(3) .
N2 H23 0.80(5) .
N2 H22 0.78(3) .
N3 H34 0.84(3) .
N3 H31 0.85(2) .
N3 H32 0.84(4) .
